data_2204007
loop_
_publ_author_name
'Yu Liu'
'Duan-Jun Xu'

_publ_section_title
;
 Tetrakis(phenylthiourea-\k<i>S</i>)copper(I) chloride
;
_journal_issue 8
_journal_name_full 'Acta Crystallographica Section E'
_journal_page_first m1057
_journal_page_last m1059
_journal_paper_doi 10.1107/S160053680401582X
_journal_volume 60
_journal_year 2004
_chemical_formula_iupac '[Cu (C7 H8 N2 S)4] Cl '
_chemical_formula_moiety 'C28 H32 Cu N8 S4 +, Cl -'
_chemical_formula_sum 'C28 H32 Cl Cu N8 S4'
_chemical_formula_weight 707.85
_chemical_name_systematic ?
_space_group_IT_number 82
_symmetry_cell_setting tetragonal
_symmetry_space_group_name_Hall 'I -4'
_symmetry_space_group_name_H-M 'I -4'
_atom_sites_solution_hydrogens geom
_atom_sites_solution_primary direct
_atom_sites_solution_secondary difmap
_audit_creation_method SHELXL-97
_cell_angle_alpha 90.00
_cell_angle_beta 90.00
_cell_angle_gamma 90.00
_cell_formula_units_Z 2
_cell_length_a 11.4847(3)
_cell_length_b 11.4847(3)
_cell_length_c 12.8612(4)
_cell_measurement_reflns_used 7866
_cell_measurement_temperature 295(2)
_cell_measurement_theta_max 26.0
_cell_measurement_theta_min 2.5
_cell_volume 1696.37(8)
_computing_cell_refinement PROCESS-AUTO
_computing_data_collection 'PROCESS-AUTO (Rigaku, 1998)'
_computing_data_reduction 'CrystalStructure (Rigaku/MSC, 2002)'
_computing_molecular_graphics 'ORTEP-3 for Windows (Farrugia, 1997)'
_computing_publication_material 'WinGX (Farrugia, 1999)'
_computing_structure_refinement 'SHELXL97 (Sheldrick, 1997)'
_computing_structure_solution 'SIR92 (Altomare et al., 1993)'
_diffrn_ambient_temperature 295(2)
_diffrn_detector_area_resol_mean 10.00
_diffrn_measured_fraction_theta_full 1.00
_diffrn_measured_fraction_theta_max 1.00
_diffrn_measurement_device_type 'Rigaku R-AXIS RAPID'
_diffrn_measurement_method \w
_diffrn_radiation_monochromator graphite
_diffrn_radiation_source 'fine-focus sealed tube'
_diffrn_radiation_type MoK\a
_diffrn_radiation_wavelength 0.71069
_diffrn_reflns_av_R_equivalents 0.025
_diffrn_reflns_av_sigmaI/netI 0.015
_diffrn_reflns_limit_h_max 14
_diffrn_reflns_limit_h_min -14
_diffrn_reflns_limit_k_max 14
_diffrn_reflns_limit_k_min -14
_diffrn_reflns_limit_l_max 16
_diffrn_reflns_limit_l_min -16
_diffrn_reflns_number 8326
_diffrn_reflns_theta_full 27.5
_diffrn_reflns_theta_max 27.5
_diffrn_reflns_theta_min 2.4
_diffrn_standards_decay_% 0
_diffrn_standards_interval_count 0
_diffrn_standards_interval_time 0
_diffrn_standards_number 0
_exptl_absorpt_coefficient_mu 1.000
_exptl_absorpt_correction_T_max 0.78
_exptl_absorpt_correction_T_min 0.68
_exptl_absorpt_correction_type multi-scan
_exptl_absorpt_process_details '(ABSCOR; Higashi, 1995)'
_exptl_crystal_colour pale-yellow
_exptl_crystal_density_diffrn 1.386
_exptl_crystal_density_method 'not measured'
_exptl_crystal_description prism
_exptl_crystal_F_000 732
_exptl_crystal_size_max 0.38
_exptl_crystal_size_mid 0.26
_exptl_crystal_size_min 0.24
_refine_diff_density_max 0.13
_refine_diff_density_min -0.21
_refine_ls_abs_structure_details 'Flack (1983), 932 Friedel Pairs'
_refine_ls_abs_structure_Flack 0.001(12)
_refine_ls_extinction_method none
_refine_ls_goodness_of_fit_ref 1.089
_refine_ls_hydrogen_treatment mixed
_refine_ls_matrix_type full
_refine_ls_number_parameters 104
_refine_ls_number_reflns 1957
_refine_ls_number_restraints 0
_refine_ls_restrained_S_all 1.089
_refine_ls_R_factor_all 0.028
_refine_ls_R_factor_gt 0.026
_refine_ls_shift/su_max 0.001
_refine_ls_shift/su_mean 0.000
_refine_ls_structure_factor_coef Fsqd
_refine_ls_weighting_details 'calc w = 1/[\s^2^(Fo^2^)+(0.039P)^2^+0.2897P] where P = (Fo^2^+2Fc^2^)/3'
_refine_ls_weighting_scheme calc
_refine_ls_wR_factor_gt 0.065
_refine_ls_wR_factor_ref 0.065
_reflns_number_gt 1868
_reflns_number_total 1957
_reflns_threshold_expression I>2\s(I)
_cod_data_source_file cv6337.cif
_cod_data_source_block I
_cod_depositor_comments
;
The following automatic conversions were performed:
'_symmetry_cell_setting' value 'Tetragonal' changed to 'tetragonal'
according to '/home/saulius/struct/CIF-dictionaries/cif_core.dic'
dictionary named 'cif_core.dic' version 2.4.1 from 2010-06-29.

Automatic conversion script
Id: cif_fix_enum 1527 2010-12-29 10:47:43Z saulius 

The following automatic conversions were performed:

'_symmetry_cell_setting' value 'Tetragonal' changed to 'tetragonal'
according to /home/saulius/struct/CIF-dictionaries/cif_core.dic
dictionary named 'cif_core.dic' version 2.4.1 from 2010-06-29.

Automatic conversion script
Id: cif_fix_values 1715 2011-07-08 13:25:40Z adriana 
;
_cod_database_code 2204007
_cod_database_fobs_code 2204007

loop_
_symmetry_equiv_pos_as_xyz
'x, y, z'
'-x, -y, z'
'y, -x, -z'
'-y, x, -z'
'x+1/2, y+1/2, z+1/2'
'-x+1/2, -y+1/2, z+1/2'
'y+1/2, -x+1/2, -z+1/2'
'-y+1/2, x+1/2, -z+1/2'

loop_
_atom_site_label
_atom_site_fract_x
_atom_site_fract_y
_atom_site_fract_z
_atom_site_U_iso_or_equiv
_atom_site_adp_type
_atom_site_calc_flag
_atom_site_refinement_flags
_atom_site_occupancy
_atom_site_type_symbol
Cu 0.5000 0.0000 0.7500 0.05386(14) Uani d S 1 Cu
Cl 0.5000 0.5000 0.5000 0.0527(2) Uani d S 1 Cl
S 0.51034(5) 0.17313(4) 0.65581(4) 0.05544(14) Uani d . 1 S
N1 0.35821(16) 0.06011(13) 0.53791(13) 0.0517(4) Uani d . 1 N
N2 0.3862(2) 0.25346(15) 0.50004(19) 0.0717(6) Uani d . 1 N
C1 0.29141(16) 0.03378(16) 0.44721(15) 0.0473(4) Uani d . 1 C
C2 0.19393(19) 0.0962(2) 0.4208(2) 0.0651(6) Uani d . 1 C
H2 0.1679 0.1560 0.4637 0.078 Uiso calc R 1 H
C3 0.1345(2) 0.0700(3) 0.3303(2) 0.0807(8) Uani d . 1 C
H3 0.0703 0.1145 0.3111 0.097 Uiso calc R 1 H
C4 0.1688(2) -0.0199(3) 0.2694(2) 0.0857(8) Uani d . 1 C
H4 0.1283 -0.0370 0.2086 0.103 Uiso calc R 1 H
C5 0.2643(3) -0.0863(3) 0.2979(2) 0.0935(10) Uani d . 1 C
H5 0.2864 -0.1498 0.2576 0.112 Uiso calc R 1 H
C6 0.3268(2) -0.0582(2) 0.38591(19) 0.0666(6) Uani d . 1 C
H6 0.3925 -0.1011 0.4039 0.080 Uiso calc R 1 H
C7 0.41019(18) 0.16215(15) 0.55805(15) 0.0480(4) Uani d . 1 C
H1A 0.383(2) -0.003(3) 0.575(2) 0.080 Uiso d . 1 H
H2A 0.424(3) 0.314(3) 0.510(3) 0.080 Uiso d . 1 H
H2B 0.345(3) 0.238(3) 0.446(2) 0.080 Uiso d . 1 H

loop_
_atom_site_aniso_label
_atom_site_aniso_U_11
_atom_site_aniso_U_22
_atom_site_aniso_U_33
_atom_site_aniso_U_12
_atom_site_aniso_U_13
_atom_site_aniso_U_23
Cu 0.06454(19) 0.06454(19) 0.0325(2) 0.000 0.000 0.000
Cl 0.0348(2) 0.0348(2) 0.0886(7) 0.000 0.000 0.000
S 0.0771(3) 0.0434(2) 0.0458(2) -0.0088(2) -0.0116(2) -0.00645(18)
N1 0.0673(10) 0.0396(7) 0.0481(9) -0.0108(7) -0.0098(7) 0.0034(6)
N2 0.0946(14) 0.0458(9) 0.0746(13) -0.0247(9) -0.0329(12) 0.0174(9)
C1 0.0503(10) 0.0460(9) 0.0455(9) -0.0128(7) -0.0023(7) 0.0006(7)
C2 0.0533(11) 0.0559(11) 0.0860(16) -0.0036(9) -0.0096(11) -0.0098(11)
C3 0.0541(12) 0.0882(17) 0.100(2) -0.0045(12) -0.0266(13) 0.0076(16)
C4 0.0666(14) 0.127(2) 0.0630(16) -0.0126(15) -0.0177(12) -0.0115(15)
C5 0.0809(17) 0.130(3) 0.0696(16) 0.0138(18) -0.0133(14) -0.0448(17)
C6 0.0590(11) 0.0766(14) 0.0640(13) 0.0086(10) -0.0110(10) -0.0192(11)
C7 0.0606(10) 0.0399(8) 0.0434(9) -0.0080(7) -0.0011(8) -0.0003(7)

loop_
_atom_type_symbol
_atom_type_description
_atom_type_scat_dispersion_real
_atom_type_scat_dispersion_imag
_atom_type_scat_source
C C 0.0033 0.0016 'International Tables Vol C Tables 4.2.6.8 and 6.1.1.4'
H H 0.0000 0.0000 'International Tables Vol C Tables 4.2.6.8 and 6.1.1.4'
Cu Cu 0.3201 1.2651 'International Tables Vol C Tables 4.2.6.8 and 6.1.1.4'
N N 0.0061 0.0033 'International Tables Vol C Tables 4.2.6.8 and 6.1.1.4'
S S 0.1246 0.1234 'International Tables Vol C Tables 4.2.6.8 and 6.1.1.4'
Cl Cl 0.1484 0.1585 'International Tables Vol C Tables 4.2.6.8 and 6.1.1.4'

loop_
_geom_angle_atom_site_label_1
_geom_angle_atom_site_label_2
_geom_angle_atom_site_label_3
_geom_angle_site_symmetry_3
_geom_angle
_geom_angle_publ_flag
S Cu S 2_655 117.38(2) y
S Cu S 7_556 105.666(10) y
C7 S Cu . 106.57(6) ?
C7 N1 C1 . 125.59(16) ?
C7 N1 H1A . 116.8(17) ?
C1 N1 H1A . 115.4(17) ?
C7 N2 H2A . 118(2) ?
C7 N2 H2B . 114(2) ?
H2A N2 H2B . 125(3) ?
C2 C1 C6 . 119.97(19) ?
C2 C1 N1 . 121.97(19) ?
C6 C1 N1 . 118.07(18) ?
C1 C2 C3 . 119.8(2) ?
C1 C2 H2 . 120.1 ?
C3 C2 H2 . 120.1 ?
C4 C3 C2 . 120.6(2) ?
C4 C3 H3 . 119.7 ?
C2 C3 H3 . 119.7 ?
C3 C4 C5 . 119.8(2) ?
C3 C4 H4 . 120.1 ?
C5 C4 H4 . 120.1 ?
C6 C5 C4 . 120.0(3) ?
C6 C5 H5 . 120.0 ?
C4 C5 H5 . 120.0 ?
C5 C6 C1 . 119.7(2) ?
C5 C6 H6 . 120.2 ?
C1 C6 H6 . 120.2 ?
N2 C7 N1 . 119.59(18) ?
N2 C7 S . 119.95(14) ?
N1 C7 S . 120.43(14) ?

loop_
_geom_bond_atom_site_label_1
_geom_bond_atom_site_label_2
_geom_bond_distance
_geom_bond_publ_flag
Cu S 2.3313(5) y
S C7 1.709(2) y
N1 C7 1.341(2) y
N1 C1 1.429(2) y
N1 H1A 0.92(3) ?
N2 C7 1.316(3) y
N2 H2A 0.83(3) ?
N2 H2B 0.86(3) ?
C1 C2 1.372(3) ?
C1 C6 1.380(3) ?
C2 C3 1.383(4) ?
C2 H2 0.9300 ?
C3 C4 1.355(4) ?
C3 H3 0.9300 ?
C4 C5 1.386(4) ?
C4 H4 0.9300 ?
C5 C6 1.379(3) ?
C5 H5 0.9300 ?
C6 H6 0.9300 ?

loop_
_geom_hbond_atom_site_label_D
_geom_hbond_atom_site_label_H
_geom_hbond_atom_site_label_A
_geom_hbond_site_symmetry_A
_geom_hbond_distance_DH
_geom_hbond_distance_HA
_geom_hbond_distance_DA
_geom_hbond_angle_DHA
N1 H1A S 2_655 0.91(3) 2.53(3) 3.4284(17) 168(2)
N2 H2A Cl . 0.83(4) 2.31(3) 3.1185(18) 164(4)
